data_2225849
loop_
_publ_author_name
'Hao, Lujiang'
'Chen, Jiangkui'
'Zhang, Xiaofei'

_publ_section_title
;
 Redetermination of hexasodium heptamolybdate(VI) 14-hydrate
;
_journal_coeditor_code HB5372
_journal_issue 5
_journal_name_full 'Acta Crystallographica Section E'
_journal_page_first i34
_journal_page_last i35
_journal_paper_doi 10.1107/S1600536810012316
_journal_volume 66
_journal_year 2010
_chemical_formula_iupac 'Na6 (Mo7 O24), 14H2 O'
_chemical_formula_moiety '6(Na +), Mo7 O24 6-, 14(H2 O)'
_chemical_formula_sum 'H28 Mo7 Na6 O38'
_chemical_formula_weight 1445.74
_chemical_name_systematic
;
Hexasodium heptamolybdate(VI) 14-hydrate
;
_space_group_IT_number 29
_symmetry_cell_setting orthorhombic
_symmetry_space_group_name_Hall 'P 2c -2ac'
_symmetry_space_group_name_H-M 'P c a 21'
_atom_sites_solution_hydrogens difmap
_atom_sites_solution_primary direct
_atom_sites_solution_secondary difmap
_audit_creation_method SHELXL-97
_cell_angle_alpha 90.00
_cell_angle_beta 90.00
_cell_angle_gamma 90.00
_cell_formula_units_Z 4
_cell_length_a 21.1304(2)
_cell_length_b 10.37330(10)
_cell_length_c 15.6094(2)
_cell_measurement_reflns_used 9872
_cell_measurement_temperature 296(2)
_cell_measurement_theta_max 30.33
_cell_measurement_theta_min 2.19
_cell_volume 3421.46(6)
_computing_cell_refinement 'SAINT-Plus (Bruker, 2001)'
_computing_data_collection 'APEX2 (Bruker, 2004)'
_computing_data_reduction 'SAINT-Plus (Bruker, 2001)'
_computing_molecular_graphics 'SHELXTL (Sheldrick, 2008)'
_computing_publication_material 'SHELXTL (Sheldrick, 2008)'
_computing_structure_refinement 'SHELXL97 (Sheldrick, 2008)'
_computing_structure_solution 'SHELXS97 (Sheldrick, 2008)'
_diffrn_ambient_temperature 296(2)
_diffrn_measured_fraction_theta_full 0.972
_diffrn_measured_fraction_theta_max 0.972
_diffrn_measurement_device_type 'Bruker APEXII CCD'
_diffrn_measurement_method \w
_diffrn_radiation_monochromator graphite
_diffrn_radiation_source 'fine-focus sealed tube'
_diffrn_radiation_type MoK\a
_diffrn_radiation_wavelength 0.71073
_diffrn_reflns_av_R_equivalents 0.0206
_diffrn_reflns_av_sigmaI/netI 0.0236
_diffrn_reflns_limit_h_max 25
_diffrn_reflns_limit_h_min -20
_diffrn_reflns_limit_k_max 11
_diffrn_reflns_limit_k_min -12
_diffrn_reflns_limit_l_max 18
_diffrn_reflns_limit_l_min -18
_diffrn_reflns_number 16564
_diffrn_reflns_theta_full 25.00
_diffrn_reflns_theta_max 25.00
_diffrn_reflns_theta_min 1.93
_diffrn_standards_number 0
_exptl_absorpt_coefficient_mu 2.683
_exptl_absorpt_correction_T_max 0.814
_exptl_absorpt_correction_T_min 0.739
_exptl_absorpt_correction_type multi-scan
_exptl_absorpt_process_details '(SADABS; Bruker, 2001)'
_exptl_crystal_colour colourless
_exptl_crystal_density_diffrn 2.807
_exptl_crystal_density_method 'not measured'
_exptl_crystal_description block
_exptl_crystal_F_000 2768
_exptl_crystal_size_max 0.12
_exptl_crystal_size_mid 0.10
_exptl_crystal_size_min 0.08
_refine_diff_density_max 1.121
_refine_diff_density_min -1.003
_refine_ls_abs_structure_details 'Flack (1983), 2689 Friedel pairs'
_refine_ls_abs_structure_Flack -0.02(2)
_refine_ls_extinction_coef 0.00258(7)
_refine_ls_extinction_expression Fc^*^=kFc[1+0.001xFc^2^\l^3^/sin(2\q)]^-1/4^
_refine_ls_extinction_method SHELXL
_refine_ls_goodness_of_fit_ref 1.002
_refine_ls_hydrogen_treatment mixed
_refine_ls_matrix_type full
_refine_ls_number_parameters 545
_refine_ls_number_reflns 5831
_refine_ls_number_restraints 63
_refine_ls_restrained_S_all 1.086
_refine_ls_R_factor_all 0.0174
_refine_ls_R_factor_gt 0.0170
_refine_ls_shift/su_max 0.001
_refine_ls_shift/su_mean 0.000
_refine_ls_structure_factor_coef Fsqd
_refine_ls_weighting_details 'calc w=1/[\s^2^(Fo^2^)+(0.0290P)^2^] where P=(Fo^2^+2Fc^2^)/3'
_refine_ls_weighting_scheme calc
_refine_ls_wR_factor_gt 0.0438
_refine_ls_wR_factor_ref 0.0440
_reflns_number_gt 5748
_reflns_number_total 5831
_reflns_threshold_expression I>2\s(I)
_cod_data_source_file hb5372.cif
_cod_data_source_block I
_cod_depositor_comments
;
The following automatic conversions were performed:
'_symmetry_cell_setting' value 'Orthorhombic' changed to 'orthorhombic'
according to '/home/saulius/struct/CIF-dictionaries/cif_core.dic'
dictionary named 'cif_core.dic' version 2.4.1 from 2010-06-29.

Automatic conversion script
Id: cif_fix_enum 1527 2010-12-29 10:47:43Z saulius 
;
_cod_database_code 2225849
_cod_database_fobs_code 2225849

loop_
_symmetry_equiv_pos_as_xyz
'x, y, z'
'-x, -y, z+1/2'
'x+1/2, -y, z'
'-x+1/2, y, z+1/2'

loop_
_atom_site_type_symbol
_atom_site_label
_atom_site_fract_x
_atom_site_fract_y
_atom_site_fract_z
_atom_site_U_iso_or_equiv
_atom_site_adp_type
_atom_site_calc_flag
_atom_site_refinement_flags
_atom_site_occupancy
_atom_site_disorder_assembly
_atom_site_disorder_group
Mo Mo1 0.441554(16) 0.17102(3) 0.95800(3) 0.01241(9) Uani d . 1 . .
Mo Mo2 0.519892(17) 0.17010(4) 0.76582(3) 0.01523(10) Uani d . 1 . .
Mo Mo3 0.364901(18) 0.18576(4) 0.76633(3) 0.01518(10) Uani d . 1 . .
Mo Mo4 0.528881(18) 0.44744(4) 0.95766(3) 0.01502(9) Uani d . 1 . .
Mo Mo5 0.374213(18) 0.47162(4) 0.95430(3) 0.01652(10) Uani d . 1 . .
Mo Mo6 0.603656(18) 0.18041(4) 0.93595(3) 0.01647(10) Uani d . 1 . .
Mo Mo7 0.282633(18) 0.22516(4) 0.93663(3) 0.01714(10) Uani d . 1 . .
Na Na1 0.64293(9) 0.6312(2) 0.78932(12) 0.0257(4) Uani d D 1 . .
Na Na2 0.27899(10) -0.0513(2) 0.60777(14) 0.0311(5) Uani d D 1 . .
Na Na3 0.38753(11) -0.0891(3) 1.10058(16) 0.0458(7) Uani d D 1 . .
Na Na4 0.48165(9) 0.66440(19) 0.79018(13) 0.0260(5) Uani d D 1 . .
Na Na5 0.30429(10) 0.5433(2) 0.71744(16) 0.0364(6) Uani d D 1 . .
Na Na6 0.44153(9) 0.0751(2) 0.57623(13) 0.0262(5) Uani d D 1 . .
O O1 0.31809(17) 0.3039(4) 0.7229(2) 0.0243(8) Uani d . 1 . .
O O2 0.36309(17) 0.0599(3) 0.6943(2) 0.0241(8) Uani d . 1 . .
O O3 0.44497(14) 0.2636(3) 0.7335(2) 0.0175(7) Uani d . 1 . .
O O4 0.43894(15) 0.0915(3) 0.8473(2) 0.0155(7) Uani d . 1 . .
O O5 0.51294(17) 0.0389(3) 0.6968(2) 0.0233(8) Uani d . 1 . .
O O6 0.57476(17) 0.2655(4) 0.7163(2) 0.0253(8) Uani d . 1 . .
O O7 0.57567(17) 0.0718(3) 0.8441(2) 0.0206(7) Uani d . 1 . .
O O8 0.66719(17) 0.2509(4) 0.8854(3) 0.0301(9) Uani d . 1 . .
O O9 0.63533(17) 0.0697(3) 1.0055(2) 0.0255(8) Uani d . 1 . .
O O10 0.52100(14) 0.2723(3) 0.8833(2) 0.0150(7) Uani d . 1 . .
O O11 0.50591(16) 0.0893(3) 1.0023(2) 0.0210(7) Uani d . 1 . .
O O12 0.58294(17) 0.3174(3) 1.0138(2) 0.0194(7) Uani d . 1 . .
O O13 0.58341(16) 0.5165(4) 0.8912(2) 0.0266(8) Uani d . 1 . .
O O14 0.52789(18) 0.5444(3) 1.0477(2) 0.0259(8) Uani d . 1 . .
O O15 0.44765(14) 0.3318(3) 1.0129(2) 0.0153(7) Uani d . 1 . .
O O16 0.45439(14) 0.5087(3) 0.9006(2) 0.0184(7) Uani d . 1 . .
O O17 0.37682(17) 0.1012(3) 1.0071(2) 0.0238(8) Uani d . 1 . .
O O18 0.37170(14) 0.2913(3) 0.8856(2) 0.0156(7) Uani d . 1 . .
O O19 0.22488(17) 0.3105(4) 0.8851(2) 0.0299(9) Uani d . 1 . .
O O20 0.24370(17) 0.1265(4) 1.0080(2) 0.0269(8) Uani d . 1 . .
O O21 0.30435(16) 0.1066(3) 0.8458(2) 0.0183(7) Uani d . 1 . .
O O22 0.32638(17) 0.5509(4) 0.8837(2) 0.0290(9) Uani d . 1 . .
O O23 0.31128(15) 0.3577(3) 1.0128(2) 0.0195(7) Uani d . 1 . .
O O24 0.37878(19) 0.5698(4) 1.0429(3) 0.0307(9) Uani d . 1 . .
O O1W 0.3174(2) -0.0027(5) 1.1998(3) 0.0462(11) Uani d D 1 . .
O O2W 0.2972(3) -0.1913(5) 1.0428(3) 0.0478(12) Uani d D 1 . .
O O3W 0.4691(2) -0.1981(4) 1.0305(2) 0.0296(9) Uani d D 1 . .
O O4W 0.3203(2) -0.2267(4) 0.6941(3) 0.0352(9) Uani d D 1 . .
O O5W 0.2912(3) 0.5327(7) 0.5640(4) 0.086(2) Uani d D 1 . .
O O6W 0.41466(18) 0.5240(4) 0.7083(2) 0.0288(8) Uani d D 1 . .
O O7W 0.4549(2) 0.7974(4) 0.6737(3) 0.0344(10) Uani d D 1 . .
O O8W 0.4210(2) 0.8248(4) 0.8668(3) 0.0302(9) Uani d D 1 . .
O O9W 0.5612(2) 0.5692(5) 0.6945(3) 0.0376(10) Uani d D 1 . .
O O10W 0.5724(2) 0.7960(4) 0.8444(3) 0.0366(10) Uani d D 1 . .
O O11W 0.69267(19) 0.7408(4) 0.6777(2) 0.0323(9) Uani d D 1 . .
O O12W 0.6942(2) 0.4283(4) 0.7449(3) 0.0491(12) Uani d D 1 . .
O O13W 0.38065(18) 0.2485(3) 0.5149(3) 0.0421(10) Uani d D 1 . .
O O14W 0.71393(19) 0.1461(4) 0.3624(3) 0.0348(10) Uani d D 1 . .
H H1W 0.316(3) 0.0761(6) 1.196(4) 0.080 Uiso d D 1 . .
H H2W 0.326(3) -0.029(5) 1.2479(15) 0.080 Uiso d D 1 . .
H H3W 0.295(3) -0.167(5) 0.9929(12) 0.080 Uiso d D 1 . .
H H4W 0.299(4) -0.2700(9) 1.049(3) 0.080 Uiso d D 1 . .
H H5W 0.478(3) -0.170(4) 0.982(2) 0.080 Uiso d D 1 . .
H H6W 0.467(4) -0.2784(7) 1.034(4) 0.080 Uiso d D 1 . .
H H7W 0.306(2) -0.208(6) 0.7412(14) 0.080 Uiso d D 1 . .
H H8W 0.3579(12) -0.209(8) 0.688(4) 0.080 Uiso d D 1 . .
H H9W 0.287(3) 0.4546(11) 0.559(4) 0.080 Uiso d D 1 . .
H H10W 0.318(3) 0.565(5) 0.532(4) 0.080 Uiso d D 1 . .
H H11W 0.428(2) 0.537(5) 0.6599(12) 0.080 Uiso d D 1 . .
H H12W 0.427(2) 0.456(3) 0.730(3) 0.080 Uiso d D 1 . .
H H13W 0.455(3) 0.768(5) 0.6248(14) 0.080 Uiso d D 1 . .
H H14W 0.477(3) 0.862(5) 0.680(4) 0.080 Uiso d D 1 . .
H H15W 0.3839(8) 0.803(5) 0.861(5) 0.080 Uiso d D 1 . .
H H16W 0.430(3) 0.895(4) 0.845(6) 0.080 Uiso d D 1 . .
H H17W 0.562(4) 0.4902(5) 0.693(4) 0.080 Uiso d D 1 . .
H H18W 0.559(3) 0.603(5) 0.6473(17) 0.080 Uiso d D 1 . .
H H19W 0.584(3) 0.784(6) 0.8939(13) 0.080 Uiso d D 1 . .
H H20W 0.564(3) 0.8712(15) 0.832(4) 0.080 Uiso d D 1 . .
H H21W 0.7309(5) 0.731(7) 0.683(4) 0.080 Uiso d D 1 . .
H H22W 0.679(3) 0.726(9) 0.629(2) 0.080 Uiso d D 1 . .
H H23W 0.687(3) 0.376(4) 0.783(3) 0.080 Uiso d D 1 . .
H H24W 0.684(4) 0.405(6) 0.6968(18) 0.080 Uiso d D 1 . .
H H25W 0.374(3) 0.172(2) 0.526(5) 0.080 Uiso d D 1 . .
H H26W 0.413(2) 0.278(5) 0.535(5) 0.080 Uiso d D 1 . .
H H27W 0.716(3) 0.0671(5) 0.361(6) 0.080 Uiso d D 1 . .
H H28W 0.7484(13) 0.182(5) 0.361(6) 0.080 Uiso d D 1 . .

loop_
_atom_site_aniso_label
_atom_site_aniso_U_11
_atom_site_aniso_U_22
_atom_site_aniso_U_33
_atom_site_aniso_U_12
_atom_site_aniso_U_13
_atom_site_aniso_U_23
Mo1 0.0120(2) 0.01206(19) 0.0131(2) -0.00056(13) -0.00043(16) 0.00097(16)
Mo2 0.0147(2) 0.0172(2) 0.01380(19) -0.00019(14) 0.00116(17) -0.00129(16)
Mo3 0.0143(2) 0.0164(2) 0.01480(19) -0.00104(15) -0.00192(17) -0.00082(16)
Mo4 0.01592(19) 0.01323(19) 0.01592(19) -0.00242(14) -0.00039(17) 0.00063(16)
Mo5 0.01692(19) 0.01323(19) 0.0194(2) 0.00094(14) 0.00030(17) -0.00124(16)
Mo6 0.01212(19) 0.0185(2) 0.0187(2) 0.00150(14) -0.00171(16) 0.00215(16)
Mo7 0.01230(19) 0.0199(2) 0.0192(2) -0.00179(15) 0.00169(16) 0.00027(17)
Na1 0.0219(10) 0.0308(11) 0.0244(11) -0.0043(8) 0.0011(8) 0.0013(9)
Na2 0.0243(11) 0.0370(13) 0.0321(11) 0.0014(9) 0.0002(9) 0.0022(10)
Na3 0.0321(13) 0.0686(19) 0.0366(13) 0.0158(12) 0.0011(10) 0.0072(13)
Na4 0.0311(12) 0.0249(11) 0.0219(10) -0.0007(8) 0.0007(8) 0.0024(8)
Na5 0.0246(12) 0.0302(13) 0.0543(15) 0.0009(9) 0.0001(10) 0.0007(11)
Na6 0.0241(11) 0.0284(12) 0.0260(11) 0.0030(8) -0.0005(8) -0.0041(9)
O1 0.0218(19) 0.025(2) 0.027(2) 0.0010(15) -0.0034(15) 0.0026(15)
O2 0.0251(19) 0.0249(19) 0.0223(19) -0.0018(15) -0.0007(15) -0.0037(15)
O3 0.0144(17) 0.0182(18) 0.0198(18) -0.0009(13) 0.0017(12) 0.0042(14)
O4 0.0175(18) 0.0149(17) 0.0140(17) -0.0016(13) 0.0002(12) -0.0010(13)
O5 0.026(2) 0.022(2) 0.0210(18) 0.0011(14) -0.0012(15) -0.0060(15)
O6 0.0202(18) 0.029(2) 0.026(2) -0.0086(15) 0.0028(15) 0.0000(15)
O7 0.0232(19) 0.0191(18) 0.0196(18) 0.0089(15) -0.0032(14) -0.0017(14)
O8 0.0200(19) 0.032(2) 0.038(2) -0.0013(16) 0.0051(17) 0.0019(17)
O9 0.0207(19) 0.027(2) 0.0284(19) 0.0035(15) -0.0036(15) 0.0043(16)
O10 0.0129(17) 0.0169(18) 0.0152(16) -0.0006(12) -0.0004(13) -0.0015(13)
O11 0.0217(18) 0.0199(18) 0.0215(17) 0.0038(14) -0.0044(15) 0.0019(14)
O12 0.0197(17) 0.0209(18) 0.0178(18) 0.0015(13) -0.0056(15) 0.0011(14)
O13 0.025(2) 0.028(2) 0.027(2) -0.0051(15) 0.0063(15) 0.0025(16)
O14 0.034(2) 0.022(2) 0.0216(19) 0.0002(15) -0.0038(16) -0.0059(15)
O15 0.0169(17) 0.0159(17) 0.0131(17) -0.0004(12) 0.0025(13) -0.0002(13)
O16 0.0196(17) 0.0150(17) 0.0205(17) -0.0006(13) -0.0024(13) 0.0029(14)
O17 0.0273(19) 0.0213(18) 0.0229(18) -0.0062(14) 0.0036(15) 0.0020(14)
O18 0.0124(16) 0.0198(17) 0.0146(17) -0.0009(13) 0.0017(13) 0.0010(14)
O19 0.0235(19) 0.034(2) 0.032(2) 0.0050(16) -0.0054(17) -0.0014(17)
O20 0.0202(19) 0.031(2) 0.0292(19) -0.0080(16) 0.0041(15) 0.0039(17)
O21 0.0182(18) 0.0191(18) 0.0176(17) -0.0076(14) -0.0002(14) -0.0005(13)
O22 0.025(2) 0.027(2) 0.035(2) 0.0029(16) -0.0056(17) 0.0051(17)
O23 0.0197(17) 0.0194(17) 0.0192(17) -0.0010(14) 0.0058(14) -0.0020(14)
O24 0.039(2) 0.0199(19) 0.033(2) -0.0003(16) 0.0012(18) -0.0086(16)
O1W 0.051(3) 0.042(3) 0.046(3) -0.001(2) 0.006(2) -0.003(2)
O2W 0.066(3) 0.040(3) 0.038(3) 0.014(2) -0.004(2) -0.006(2)
O3W 0.032(2) 0.027(2) 0.030(2) -0.0028(17) -0.0004(18) 0.0008(16)
O4W 0.036(2) 0.030(2) 0.039(2) 0.0001(18) -0.0006(19) -0.0010(19)
O5W 0.096(5) 0.107(5) 0.054(3) -0.064(4) -0.009(3) 0.002(3)
O6W 0.029(2) 0.025(2) 0.032(2) -0.0035(16) 0.0051(17) 0.0035(16)
O7W 0.053(3) 0.025(2) 0.025(2) -0.0062(19) 0.0011(18) 0.0016(17)
O8W 0.034(2) 0.026(2) 0.031(2) -0.0006(17) 0.0015(19) -0.0023(16)
O9W 0.030(2) 0.047(3) 0.036(2) 0.002(2) -0.0058(18) -0.015(2)
O10W 0.046(3) 0.023(2) 0.041(3) 0.0031(19) -0.004(2) -0.0026(18)
O11W 0.024(2) 0.046(3) 0.026(2) -0.0014(18) -0.0036(16) 0.0077(18)
O12W 0.034(2) 0.041(3) 0.073(3) 0.0010(19) 0.013(2) 0.006(2)
O13W 0.035(2) 0.041(3) 0.051(3) -0.0027(19) -0.008(2) 0.010(2)
O14W 0.026(2) 0.031(2) 0.047(2) -0.0036(18) -0.0036(19) -0.005(2)

loop_
_atom_type_symbol
_atom_type_description
_atom_type_scat_dispersion_real
_atom_type_scat_dispersion_imag
_atom_type_scat_source
H H 0.0000 0.0000 'International Tables Vol C Tables 4.2.6.8 and 6.1.1.4'
O O 0.0106 0.0060 'International Tables Vol C Tables 4.2.6.8 and 6.1.1.4'
Na Na 0.0362 0.0249 'International Tables Vol C Tables 4.2.6.8 and 6.1.1.4'
Mo Mo -1.6832 0.6857 'International Tables Vol C Tables 4.2.6.8 and 6.1.1.4'

loop_
_geom_angle_atom_site_label_1
_geom_angle_atom_site_label_2
_geom_angle_atom_site_label_3
_geom_angle_site_symmetry_1
_geom_angle_site_symmetry_3
_geom_angle
_geom_angle_publ_flag
O17 Mo1 O11 . . 103.74(18) ?
O17 Mo1 O15 . . 102.93(16) ?
O11 Mo1 O15 . . 101.36(15) ?
O17 Mo1 O4 . . 101.36(15) ?
O11 Mo1 O4 . . 99.83(15) ?
O15 Mo1 O4 . . 142.70(15) ?
O17 Mo1 O18 . . 86.29(15) ?
O11 Mo1 O18 . . 169.87(14) ?
O15 Mo1 O18 . . 77.34(13) ?
O4 Mo1 O18 . . 76.45(13) ?
O17 Mo1 O10 . . 174.48(15) ?
O11 Mo1 O10 . . 81.61(14) ?
O15 Mo1 O10 . . 77.03(13) ?
O4 Mo1 O10 . . 76.14(13) ?
O18 Mo1 O10 . . 88.33(12) ?
O6 Mo2 O5 . . 103.31(17) ?
O6 Mo2 O3 . . 98.51(16) ?
O5 Mo2 O3 . . 99.36(16) ?
O6 Mo2 O7 . . 99.99(17) ?
O5 Mo2 O7 . . 91.69(16) ?
O3 Mo2 O7 . . 155.63(14) ?
O6 Mo2 O10 . . 95.41(15) ?
O5 Mo2 O10 . . 158.01(15) ?
O3 Mo2 O10 . . 89.05(13) ?
O7 Mo2 O10 . . 73.56(13) ?
O6 Mo2 O4 . . 165.32(15) ?
O5 Mo2 O4 . . 90.13(14) ?
O3 Mo2 O4 . . 73.11(13) ?
O7 Mo2 O4 . . 85.29(13) ?
O10 Mo2 O4 . . 72.81(12) ?
O1 Mo3 O2 . . 105.69(17) ?
O1 Mo3 O3 . . 95.81(16) ?
O2 Mo3 O3 . . 99.35(16) ?
O1 Mo3 O21 . . 99.95(16) ?
O2 Mo3 O21 . . 94.63(16) ?
O3 Mo3 O21 . . 155.25(14) ?
O1 Mo3 O18 . . 91.01(15) ?
O2 Mo3 O18 . . 161.01(15) ?
O3 Mo3 O18 . . 87.63(13) ?
O21 Mo3 O18 . . 73.21(12) ?
O1 Mo3 O4 . . 160.00(15) ?
O2 Mo3 O4 . . 93.03(15) ?
O3 Mo3 O4 . . 73.83(13) ?
O21 Mo3 O4 . . 85.18(13) ?
O18 Mo3 O4 . . 71.84(12) ?
O13 Mo4 O14 . . 104.96(18) ?
O13 Mo4 O16 . . 97.62(16) ?
O14 Mo4 O16 . . 100.09(16) ?
O13 Mo4 O12 . . 99.54(16) ?
O14 Mo4 O12 . . 92.49(16) ?
O16 Mo4 O12 . . 155.31(14) ?
O13 Mo4 O10 . . 94.50(15) ?
O14 Mo4 O10 . . 157.58(15) ?
O16 Mo4 O10 . . 88.05(13) ?
O12 Mo4 O10 . . 73.06(13) ?
O13 Mo4 O15 . . 164.76(15) ?
O14 Mo4 O15 . . 89.38(15) ?
O16 Mo4 O15 . . 74.36(13) ?
O12 Mo4 O15 . . 84.70(13) ?
O10 Mo4 O15 . . 72.60(12) ?
O22 Mo5 O24 . . 105.50(19) ?
O22 Mo5 O16 . . 98.23(16) ?
O24 Mo5 O16 . . 100.49(17) ?
O22 Mo5 O23 . . 100.70(16) ?
O24 Mo5 O23 . . 91.18(16) ?
O16 Mo5 O23 . . 154.21(14) ?
O22 Mo5 O18 . . 94.71(15) ?
O24 Mo5 O18 . . 156.14(16) ?
O16 Mo5 O18 . . 88.77(13) ?
O23 Mo5 O18 . . 72.41(13) ?
O22 Mo5 O15 . . 162.75(16) ?
O24 Mo5 O15 . . 90.90(16) ?
O16 Mo5 O15 . . 73.01(12) ?
O23 Mo5 O15 . . 83.97(13) ?
O18 Mo5 O15 . . 70.68(12) ?
O9 Mo6 O8 . . 105.68(18) ?
O9 Mo6 O7 . . 101.52(16) ?
O8 Mo6 O7 . . 98.49(17) ?
O9 Mo6 O12 . . 100.59(16) ?
O8 Mo6 O12 . . 98.84(17) ?
O7 Mo6 O12 . . 146.93(15) ?
O9 Mo6 O10 . . 148.66(15) ?
O8 Mo6 O10 . . 105.66(16) ?
O7 Mo6 O10 . . 74.02(13) ?
O12 Mo6 O10 . . 74.28(13) ?
O9 Mo6 O11 . . 78.85(14) ?
O8 Mo6 O11 . . 175.47(15) ?
O7 Mo6 O11 . . 80.35(13) ?
O12 Mo6 O11 . . 80.15(13) ?
O10 Mo6 O11 . . 69.81(11) ?
O19 Mo7 O20 . . 105.74(19) ?
O19 Mo7 O23 . . 98.41(17) ?
O20 Mo7 O23 . . 100.14(17) ?
O19 Mo7 O21 . . 98.83(17) ?
O20 Mo7 O21 . . 102.13(16) ?
O23 Mo7 O21 . . 146.83(14) ?
O19 Mo7 O18 . . 106.55(16) ?
O20 Mo7 O18 . . 147.69(15) ?
O23 Mo7 O18 . . 74.04(13) ?
O21 Mo7 O18 . . 73.97(13) ?
O11W Na1 O13 . . 173.62(16) ?
O11W Na1 O9W . . 89.69(16) ?
O13 Na1 O9W . . 83.96(16) ?
O11W Na1 O19 . 3_565 91.00(15) ?
O13 Na1 O19 . 3_565 95.36(15) ?
O9W Na1 O19 . 3_565 178.99(19) ?
O11W Na1 O10W . . 101.45(18) ?
O13 Na1 O10W . . 77.76(15) ?
O9W Na1 O10W . . 87.96(16) ?
O19 Na1 O10W 3_565 . 92.63(16) ?
O11W Na1 O12W . . 90.47(17) ?
O13 Na1 O12W . . 89.60(16) ?
O9W Na1 O12W . . 84.97(18) ?
O19 Na1 O12W 3_565 . 94.28(17) ?
O10W Na1 O12W . . 166.11(18) ?
O2W Na2 O9 4_554 2_654 100.14(17) ?
O2W Na2 O4W 4_554 . 91.30(17) ?
O9 Na2 O4W 2_654 . 92.17(15) ?
O2W Na2 O20 4_554 4_554 93.17(17) ?
O9 Na2 O20 2_654 4_554 77.72(14) ?
O4W Na2 O20 . 4_554 169.53(16) ?
O2W Na2 O2 4_554 . 169.12(18) ?
O9 Na2 O2 2_654 . 82.06(13) ?
O4W Na2 O2 . . 77.93(14) ?
O20 Na2 O2 4_554 . 97.71(14) ?
O2W Na2 O1W 4_554 4_554 79.69(18) ?
O9 Na2 O1W 2_654 4_554 170.76(17) ?
O4W Na2 O1W . 4_554 97.07(17) ?
O20 Na2 O1W 4_554 4_554 93.04(16) ?
O2 Na2 O1W . 4_554 99.87(15) ?
O1W Na3 O3W . . 166.03(19) ?
O1W Na3 O2W . . 84.99(18) ?
O3W Na3 O2W . . 101.55(18) ?
O1W Na3 O17 . . 91.55(17) ?
O3W Na3 O17 . . 100.28(16) ?
O2W Na3 O17 . . 93.40(17) ?
O1W Na3 O5 . 2_655 93.01(16) ?
O3W Na3 O5 . 2_655 76.91(14) ?
O2W Na3 O5 . 2_655 161.95(19) ?
O17 Na3 O5 . 2_655 104.60(15) ?
O1W Na3 O6 . 2_655 90.19(17) ?
O3W Na3 O6 . 2_655 76.51(14) ?
O2W Na3 O6 . 2_655 100.99(18) ?
O17 Na3 O6 . 2_655 165.60(16) ?
O5 Na3 O6 2_655 2_655 61.03(12) ?
O7W Na4 O6W . . 78.62(15) ?
O7W Na4 O8W . . 81.45(16) ?
O6W Na4 O8W . . 111.64(16) ?
O7W Na4 O16 . . 151.77(16) ?
O6W Na4 O16 . . 80.47(13) ?
O8W Na4 O16 . . 88.92(14) ?
O7W Na4 O9W . . 85.99(17) ?
O6W Na4 O9W . . 80.55(14) ?
O8W Na4 O9W . . 160.16(18) ?
O16 Na4 O9W . . 109.03(16) ?
O7W Na4 O10W . . 97.22(17) ?
O6W Na4 O10W . . 164.52(16) ?
O8W Na4 O10W . . 82.12(15) ?
O16 Na4 O10W . . 107.71(15) ?
O9W Na4 O10W . . 84.31(16) ?
O6W Na5 O12W . 3_465 172.8(2) ?
O6W Na5 O5W . . 92.9(2) ?
O12W Na5 O5W 3_465 . 94.1(2) ?
O6W Na5 O4W . 1_565 86.34(15) ?
O12W Na5 O4W 3_465 1_565 92.41(17) ?
O5W Na5 O4W . 1_565 85.0(2) ?
O6W Na5 O1 . . 78.54(14) ?
O12W Na5 O1 3_465 . 103.31(16) ?
O5W Na5 O1 . . 90.1(2) ?
O4W Na5 O1 1_565 . 163.84(16) ?
O6W Na5 O22 . . 83.46(14) ?
O12W Na5 O22 3_465 . 89.57(18) ?
O5W Na5 O22 . . 176.3(2) ?
O4W Na5 O22 1_565 . 95.37(15) ?
O1 Na5 O22 . . 88.60(13) ?
O13W Na6 O11 . 2_654 126.98(17) ?
O13W Na6 O3W . 2_654 84.49(15) ?
O11 Na6 O3W 2_654 2_654 82.35(14) ?
O13W Na6 O5 . . 138.66(17) ?
O11 Na6 O5 2_654 . 88.57(13) ?
O3W Na6 O5 2_654 . 79.87(14) ?
O13W Na6 O9 . 2_654 85.71(15) ?
O11 Na6 O9 2_654 2_654 69.45(13) ?
O3W Na6 O9 2_654 2_654 135.27(15) ?
O5 Na6 O9 . 2_654 131.09(15) ?
O13W Na6 O2 . . 89.20(15) ?
O11 Na6 O2 2_654 . 129.55(15) ?
O3W Na6 O2 2_654 . 141.55(15) ?
O5 Na6 O2 . . 80.23(14) ?
O9 Na6 O2 2_654 . 81.64(13) ?
Mo3 O1 Na5 . . 142.2(2) ?
Mo3 O2 Na6 . . 114.91(18) ?
Mo3 O2 Na2 . . 135.58(19) ?
Na6 O2 Na2 . . 95.85(14) ?
Mo2 O3 Mo3 . . 115.98(17) ?
Mo1 O4 Mo3 . . 109.98(15) ?
Mo1 O4 Mo2 . . 109.10(14) ?
Mo3 O4 Mo2 . . 93.03(12) ?
Mo2 O5 Na6 . . 114.14(18) ?
Mo2 O5 Na3 . 2_654 97.50(16) ?
Na6 O5 Na3 . 2_654 91.33(14) ?
Mo2 O6 Na3 . 2_654 96.37(17) ?
Mo6 O7 Mo2 . . 110.01(17) ?
Mo6 O9 Na2 . 2_655 139.6(2) ?
Mo6 O9 Na6 . 2_655 115.65(18) ?
Na2 O9 Na6 2_655 2_655 98.57(14) ?
Mo2 O10 Mo6 . . 96.77(13) ?
Mo2 O10 Mo4 . . 152.37(17) ?
Mo6 O10 Mo4 . . 96.01(12) ?
Mo2 O10 Mo1 . . 101.67(13) ?
Mo6 O10 Mo1 . . 101.34(13) ?
Mo4 O10 Mo1 . . 99.68(12) ?
Mo1 O11 Na6 . 2_655 156.9(2) ?
Mo1 O11 Mo6 . . 107.22(16) ?
Na6 O11 Mo6 2_655 . 95.04(13) ?
Mo6 O12 Mo4 . . 110.89(16) ?
Mo4 O13 Na1 . . 169.7(2) ?
Mo1 O15 Mo4 . . 110.38(15) ?
Mo1 O15 Mo5 . . 109.28(15) ?
Mo4 O15 Mo5 . . 91.48(12) ?
Mo4 O16 Mo5 . . 116.91(17) ?
Mo4 O16 Na4 . . 110.82(15) ?
Mo5 O16 Na4 . . 130.46(16) ?
Mo1 O17 Na3 . . 121.71(19) ?
Mo7 O18 Mo5 . . 96.53(12) ?
Mo7 O18 Mo3 . . 95.68(12) ?
Mo5 O18 Mo3 . . 150.20(16) ?
Mo7 O18 Mo1 . . 102.24(13) ?
Mo5 O18 Mo1 . . 102.48(13) ?
Mo3 O18 Mo1 . . 101.32(13) ?
Mo7 O19 Na1 . 3_465 162.3(2) ?
Mo7 O20 Na2 . 4 161.4(2) ?
Mo7 O21 Mo3 . . 110.65(16) ?
Mo5 O22 Na5 . . 136.5(2) ?
Mo7 O23 Mo5 . . 110.56(15) ?
H1W O1W H2W . . 114(6) ?
H3W O2W H4W . . 115(5) ?
H5W O3W H6W . . 115(5) ?
H7W O4W H8W . . 114(6) ?
H9W O5W H10W . . 115(6) ?
H11W O6W H12W . . 114(5) ?
H13W O7W H14W . . 114(6) ?
H15W O8W H16W . . 115(6) ?
H17W O9W H18W . . 114(5) ?
H19W O10W H20W . . 116(6) ?
H21W O11W H22W . . 115(6) ?
H23W O12W H24W . . 115(5) ?
H25W O13W H26W . . 115(6) ?
H27W O14W H28W . . 114(5) ?

loop_
_geom_bond_atom_site_label_1
_geom_bond_atom_site_label_2
_geom_bond_site_symmetry_2
_geom_bond_distance
_geom_bond_publ_flag
Mo1 O17 . 1.727(3) ?
Mo1 O11 . 1.746(3) ?
Mo1 O15 . 1.880(3) ?
Mo1 O4 . 1.915(3) ?
Mo1 O18 . 2.238(3) ?
Mo1 O10 . 2.298(3) ?
Mo2 O6 . 1.709(3) ?
Mo2 O5 . 1.741(3) ?
Mo2 O3 . 1.924(3) ?
Mo2 O7 . 1.981(3) ?
Mo2 O10 . 2.119(3) ?
Mo2 O4 . 2.283(3) ?
Mo3 O1 . 1.715(4) ?
Mo3 O2 . 1.723(3) ?
Mo3 O3 . 1.943(3) ?
Mo3 O21 . 1.962(3) ?
Mo3 O18 . 2.164(3) ?
Mo3 O4 . 2.237(3) ?
Mo4 O13 . 1.707(3) ?
Mo4 O14 . 1.729(3) ?
Mo4 O16 . 1.917(3) ?
Mo4 O12 . 1.973(3) ?
Mo4 O10 . 2.162(3) ?
Mo4 O15 . 2.264(3) ?
Mo5 O22 . 1.706(4) ?
Mo5 O24 . 1.720(4) ?
Mo5 O16 . 1.929(3) ?
Mo5 O23 . 2.000(3) ?
Mo5 O18 . 2.157(3) ?
Mo5 O15 . 2.312(3) ?
Mo6 O9 . 1.717(3) ?
Mo6 O8 . 1.720(4) ?
Mo6 O7 . 1.917(3) ?
Mo6 O12 . 1.920(3) ?
Mo6 O10 . 2.153(3) ?
Mo6 O11 . 2.497(4) ?
Mo7 O19 . 1.709(4) ?
Mo7 O20 . 1.722(4) ?
Mo7 O23 . 1.915(3) ?
Mo7 O21 . 1.932(3) ?
Mo7 O18 . 2.156(3) ?
Na1 O11W . 2.331(4) ?
Na1 O13 . 2.352(4) ?
Na1 O9W . 2.364(5) ?
Na1 O19 3_565 2.366(4) ?
Na1 O10W . 2.426(5) ?
Na1 O12W . 2.467(5) ?
Na2 O2W 4_554 2.395(5) ?
Na2 O9 2_654 2.421(4) ?
Na2 O4W . 2.427(5) ?
Na2 O20 4_554 2.461(4) ?
Na2 O2 . 2.513(4) ?
Na2 O1W 4_554 2.543(5) ?
Na3 O1W . 2.324(5) ?
Na3 O3W . 2.334(5) ?
Na3 O2W . 2.362(6) ?
Na3 O17 . 2.466(4) ?
Na3 O5 2_655 2.637(4) ?
Na3 O6 2_655 2.692(4) ?
Na4 O7W . 2.352(5) ?
Na4 O6W . 2.399(4) ?
Na4 O8W . 2.417(5) ?
Na4 O16 . 2.430(4) ?
Na4 O9W . 2.455(5) ?
Na4 O10W . 2.501(5) ?
Na5 O6W . 2.345(4) ?
Na5 O12W 3_465 2.384(5) ?
Na5 O5W . 2.413(7) ?
Na5 O4W 1_565 2.437(5) ?
Na5 O1 . 2.503(4) ?
Na5 O22 . 2.638(5) ?
Na6 O13W . 2.410(4) ?
Na6 O11 2_654 2.339(4) ?
Na6 O3W 2_654 2.388(5) ?
Na6 O5 . 2.442(4) ?
Na6 O9 2_654 2.472(4) ?
Na6 O2 . 2.484(4) ?
O5 Na3 2_654 2.637(4) ?
O6 Na3 2_654 2.692(4) ?
O9 Na2 2_655 2.421(4) ?
O9 Na6 2_655 2.472(4) ?
O11 Na6 2_655 2.339(4) ?
O19 Na1 3_465 2.366(4) ?
O20 Na2 4 2.461(4) ?
O1W Na2 4 2.543(5) ?
O12W Na5 3_565 2.384(5) ?
O1W H1W . 0.821(4) ?
O1W H2W . 0.82(3) ?
O2W Na2 4 2.395(5) ?
O2W H3W . 0.82(3) ?
O2W H4W . 0.823(15) ?
O3W Na6 2_655 2.388(5) ?
O3W H5W . 0.83(4) ?
O3W H6W . 0.835(9) ?
O4W Na5 1_545 2.437(5) ?
O4W H7W . 0.82(3) ?
O4W H8W . 0.82(3) ?
O5W H9W . 0.819(15) ?
O5W H10W . 0.83(6) ?
O6W H11W . 0.82(3) ?
O6W H12W . 0.83(4) ?
O7W H13W . 0.82(3) ?
O7W H14W . 0.82(6) ?
O8W H15W . 0.82(2) ?
O8W H16W . 0.83(5) ?
O9W H17W . 0.820(10) ?
O9W H18W . 0.82(3) ?
O10W H19W . 0.82(3) ?
O10W H20W . 0.82(2) ?
O11W H21W . 0.818(15) ?
O11W H22W . 0.83(4) ?
O12W H23W . 0.82(5) ?
O12W H24W . 0.82(4) ?
O13W H25W . 0.82(3) ?
O13W H26W . 0.81(5) ?
O14W H27W . 0.821(9) ?
O14W H28W . 0.82(4) ?

loop_
_geom_hbond_atom_site_label_D
_geom_hbond_atom_site_label_H
_geom_hbond_atom_site_label_A
_geom_hbond_site_symmetry_A
_geom_hbond_distance_DH
_geom_hbond_distance_HA
_geom_hbond_distance_DA
_geom_hbond_angle_DHA
O6W H12W O3 . 0.83(4) 2.04(2) 2.804(5) 156(5)
O9W H17W O6 . 0.820(10) 2.374(14) 3.182(6) 168(6)
O12W H23W O8 . 0.82(5) 2.10(5) 2.920(6) 176(5)
O12W H24W O6 . 0.82(4) 2.73(7) 3.069(6) 106(6)
O1W H1W O11W 2_665 0.821(4) 1.928(10) 2.747(7) 175(7)
O2W H3W O14W 2_655 0.82(3) 2.058(13) 2.865(7) 168(5)
O2W H4W O24 1_545 0.823(15) 2.37(7) 3.018(6) 136(8)
O3W H5W O8W 1_545 0.83(4) 2.16(6) 2.760(6) 129(6)
O4W H7W O14W 2_655 0.82(3) 2.04(3) 2.850(6) 169(5)
O4W H8W O7W 1_545 0.82(3) 2.06(2) 2.872(6) 168(9)
O5W H9W O23 4_554 0.819(15) 2.41(6) 2.937(6) 123(6)
O5W H10W O12 2_664 0.83(6) 2.45(4) 3.179(6) 149(8)
O6W H11W O14 2_664 0.82(3) 2.15(3) 2.874(5) 147(4)
O7W H13W O12 2_664 0.82(3) 2.11(3) 2.878(5) 157(6)
O7W H13W O11 2_664 0.82(3) 2.55(5) 3.036(5) 119(5)
O7W H14W O5 1_565 0.82(6) 2.00(5) 2.812(6) 168(9)
O8W H15W O14W 2_665 0.82(2) 2.13(3) 2.868(6) 149(5)
O8W H16W O4 1_565 0.83(5) 2.05(4) 2.808(5) 154(10)
O9W H18W O15 2_664 0.82(3) 2.21(3) 3.021(6) 172(6)
O10W H19W O13W 2_665 0.82(3) 2.06(3) 2.877(7) 176(6)
O10W H20W O7 1_565 0.82(2) 2.10(2) 2.862(5) 154(5)
O11W H21W O1 3_565 0.818(15) 1.98(3) 2.781(5) 167(5)
O11W H22W O23 2_664 0.83(4) 2.03(3) 2.771(5) 150(6)
O13W H25W O20 4_554 0.82(3) 2.55(5) 2.918(6) 109(4)
O13W H26W O14 2_664 0.81(5) 2.23(3) 2.935(6) 144(5)
O14W H27W O21 2_654 0.821(9) 1.866(17) 2.662(5) 163(6)
O14W H28W O8 4_654 0.82(4) 1.96(2) 2.761(5) 167(9)
